data_7706260
loop_
_publ_author_name
'Harringer, Sophia'
'Wernitznig, Debora'
'Gajic, Natalie'
'Diridl, Andreas'
'Wenisch, Dominik'
'Hejl, Michaela'
'Jakupec, Michael A.'
'Theiner, Sarah'
'Koellensperger, Gunda'
'Kandioller, Wolfgang'
'Keppler, Bernhard K.'

_publ_section_title
;
 Introducing <i>N</i>-, <i>P</i>-, and <i>S</i>-donor leaving groups: an
 investigation of the chemical and biological properties of ruthenium,
 rhodium and iridium thiopyridone piano stool complexes.
;
_journal_issue 44
_journal_name_full 'Dalton transactions (Cambridge, England : 2003)'
_journal_page_first 15693
_journal_page_last 15711
_journal_paper_doi 10.1039/d0dt03165h
_journal_volume 49
_journal_year 2020
_chemical_formula_moiety 'C24 H30 N3 O Ru S2, Cl'
_chemical_formula_sum 'C24 H30 Cl N3 O Ru S2'
_chemical_formula_weight 577.15
_chemical_name_systematic
;
[(Thioatocarbonyldiamine-\kS)(1-benzyl-2-methyl-3-oxo-\kO-pyridine-4(1H)-
thionato-\kS)](\h6-p-cymene)ruthenium(II)] chloride
;
_space_group_crystal_system monoclinic
_space_group_IT_number 4
_space_group_name_Hall 'P 2yb'
_space_group_name_H-M_alt 'P 1 21 1'
_atom_sites_solution_hydrogens geom
_atom_sites_solution_primary direct
_audit_creation_date 2020-07-16
_audit_creation_method
;
Olex2 1.2
(compiled 2018.05.29 svn.r3508 for OlexSys, GUI svn.r5506)
;
_audit_update_record
;
2020-07-22 deposited with the CCDC.	2020-10-16 downloaded from the CCDC.
;
_cell_angle_alpha 90
_cell_angle_beta 108.775(8)
_cell_angle_gamma 90
_cell_formula_units_Z 2
_cell_length_a 10.107(2)
_cell_length_b 11.107(2)
_cell_length_c 12.096(2)
_cell_measurement_reflns_used 9795
_cell_measurement_temperature 100.0
_cell_measurement_theta_max 29.99
_cell_measurement_theta_min 2.29
_cell_volume 1285.6(4)
_computing_cell_refinement 'SAINT V8.38A (2016)'
_computing_data_collection APEX3
_computing_data_reduction 'SAINT V8.38A (2016)'
_computing_molecular_graphics 'Olex2 (Dolomanov et al., 2009)'
_computing_publication_material 'Olex2 (Dolomanov et al., 2009)'
_computing_structure_refinement 'ShelXL (Sheldrick, 2015)'
_computing_structure_solution 'ShelXS (Sheldrick, 2008)'
_diffrn_ambient_temperature 100.0
_diffrn_measured_fraction_theta_full 0.997
_diffrn_measured_fraction_theta_max 0.998
_diffrn_measurement_device_type 'Bruker D8 Venture'
_diffrn_measurement_method '\f and \w scans'
_diffrn_radiation_probe x-ray
_diffrn_radiation_type MoK\a
_diffrn_radiation_wavelength 0.71073
_diffrn_reflns_av_R_equivalents 0.0409
_diffrn_reflns_av_unetI/netI 0.0339
_diffrn_reflns_Laue_measured_fraction_full 0.997
_diffrn_reflns_Laue_measured_fraction_max 0.998
_diffrn_reflns_limit_h_max 11
_diffrn_reflns_limit_h_min -12
_diffrn_reflns_limit_k_max 13
_diffrn_reflns_limit_k_min -13
_diffrn_reflns_limit_l_max 14
_diffrn_reflns_limit_l_min 0
_diffrn_reflns_number 4869
_diffrn_reflns_point_group_measured_fraction_full 0.974
_diffrn_reflns_point_group_measured_fraction_max 0.975
_diffrn_reflns_theta_full 25.242
_diffrn_reflns_theta_max 25.681
_diffrn_reflns_theta_min 2.293
_diffrn_source 'Sealed xray tube'
_diffrn_source_type 'Incoatec IuS'
_diffrn_standards_number 0
_exptl_absorpt_coefficient_mu 0.897
_exptl_absorpt_correction_type none
_exptl_absorpt_process_details
;
 TWINABS-2012/1 (Bruker,2012) was used for absorption correction.

Final HKLF 4 output contains 65312 reflections, Rint = 0.0772
 (47572 with I > 3sig(I), Rint = 0.0688)
;
_exptl_crystal_colour 'clear orange'
_exptl_crystal_colour_lustre clear
_exptl_crystal_colour_primary orange
_exptl_crystal_density_diffrn 1.491
_exptl_crystal_description plate
_exptl_crystal_F_000 592
_exptl_crystal_size_max 0.2
_exptl_crystal_size_mid 0.14
_exptl_crystal_size_min 0.03
_refine_diff_density_max 1.623
_refine_diff_density_min -1.335
_refine_diff_density_rms 0.175
_refine_ls_abs_structure_details
;
 Flack x determined using 2044 quotients [(I+)-(I-)]/[(I+)+(I-)]
 (Parsons and Flack (2004), Acta Cryst. A60, s61).
;
_refine_ls_abs_structure_Flack 0.47(3)
_refine_ls_extinction_method none
_refine_ls_goodness_of_fit_ref 1.171
_refine_ls_hydrogen_treatment constr
_refine_ls_matrix_type full
_refine_ls_number_parameters 293
_refine_ls_number_reflns 4758
_refine_ls_number_restraints 7
_refine_ls_restrained_S_all 1.171
_refine_ls_R_factor_all 0.0671
_refine_ls_R_factor_gt 0.0649
_refine_ls_shift/su_max 0.000
_refine_ls_shift/su_mean 0.000
_refine_ls_structure_factor_coef Fsqd
_refine_ls_weighting_details
;
 w=1/[\s^2^(Fo^2^)+(0.0144P)^2^+21.4877P]
 where P=(Fo^2^+2Fc^2^)/3
;
_refine_ls_weighting_scheme calc
_refine_ls_wR_factor_gt 0.1821
_refine_ls_wR_factor_ref 0.1833
_reflns_Friedel_coverage 0.851
_reflns_Friedel_fraction_full 0.948
_reflns_Friedel_fraction_max 0.949
_reflns_number_gt 4598
_reflns_number_total 4758
_reflns_threshold_expression 'I > 2\s(I)'
_cod_data_source_file d0dt03165h2.cif
_cod_data_source_block soha104a_p21
_cod_original_cell_volume 1285.7(4)
_cod_original_sg_symbol_H-M 'P 21'
_cod_database_code 7706260
_shelxl_version_number 2013-2
_shelx_space_group_comment
;
The symmetry employed for this shelxl refinement is uniquely defined
by the following loop, which should always be used as a source of
symmetry information in preference to the above space-group names.
They are only intended as comments.
;
_shelx_estimated_absorpt_t_max 0.974
_shelx_estimated_absorpt_t_min 0.841

loop_
_space_group_symop_operation_xyz
'x, y, z'
'-x, y+1/2, -z'

loop_
_atom_site_label
_atom_site_type_symbol
_atom_site_fract_x
_atom_site_fract_y
_atom_site_fract_z
_atom_site_U_iso_or_equiv
_atom_site_adp_type
_atom_site_occupancy
_atom_site_site_symmetry_order
_atom_site_calc_flag
_atom_site_refinement_flags_posn
_atom_site_refinement_flags_adp
_atom_site_refinement_flags_occupancy
_atom_site_disorder_assembly
_atom_site_disorder_group
Ru1 Ru 0.93926(12) 0.45529(9) 0.42105(9) 0.0232(3) Uani 1 1 d . . . . .
Cl2 Cl 0.3657(4) 0.3556(4) -0.0291(4) 0.0348(9) Uani 1 1 d . . . . .
S3 S 0.8155(5) 0.5844(3) 0.2591(4) 0.0304(9) Uani 1 1 d . . . . .
S4 S 1.1328(4) 0.4804(3) 0.3535(4) 0.0300(9) Uani 1 1 d . . . . .
C5 C 1.032(2) 0.5521(19) 0.5844(18) 0.041(5) Uani 1 1 d . U . . .
H5 H 1.0958 0.6179 0.5986 0.049 Uiso 1 1 calc R . . . .
C7 C 0.7948(16) 0.4830(15) 0.5254(13) 0.030(4) Uani 1 1 d . . . . .
O11 O 0.8964(12) 0.3094(9) 0.3044(9) 0.023(2) Uani 1 1 d . . . . .
N15 N 1.0371(17) 0.1717(13) 0.0974(12) 0.036(3) Uani 1 1 d . . . . .
C16 C 1.184(2) 0.3351(17) 0.1868(16) 0.040(4) Uani 1 1 d . . . . .
H16 H 1.2648 0.3828 0.1940 0.048 Uiso 1 1 calc R . . . .
C19 C 0.9788(16) 0.2921(13) 0.2409(12) 0.021(3) Uani 1 1 d . . . . .
C22 C 0.9461(18) 0.1980(14) 0.1582(13) 0.029(3) Uani 1 1 d . . . . .
C26 C 1.0981(18) 0.3630(15) 0.2521(13) 0.031(3) Uani 1 1 d . . . . .
C28 C 1.154(2) 0.2388(18) 0.1118(16) 0.044(5) Uani 1 1 d . . . . .
H28 H 1.2156 0.2186 0.0695 0.053 Uiso 1 1 calc R . . . .
N2 N 0.6344(18) 0.4028(15) 0.1924(15) 0.038(4) Uani 1 1 d . . . . .
H2A H 0.5552 0.3698 0.1500 0.046 Uiso 1 1 calc R . . . .
H2B H 0.6970 0.3596 0.2447 0.046 Uiso 1 1 calc R . . . .
C4 C 1.1067(17) -0.039(2) 0.0798(12) 0.039(4) Uani 1 1 d . . . . .
C0AA C 0.659(3) 0.5181(19) 0.1773(17) 0.040(5) Uani 1 1 d . . . . .
C6 C 0.8435(17) 0.3610(15) 0.5366(14) 0.024(3) Uani 1 1 d . . . . .
H6 H 0.7802 0.2952 0.5166 0.029 Uiso 1 1 calc R . . . .
N1AA N 0.5687(15) 0.5854(13) 0.1002(12) 0.036(3) Uani 1 1 d . . . . .
H1AA H 0.4887 0.5544 0.0567 0.043 Uiso 1 1 calc R . . . .
H1AB H 0.5877 0.6615 0.0918 0.043 Uiso 1 1 calc R . . . .
C8 C 1.0899(15) 0.4321(12) 0.6048(12) 0.024(3) Uani 1 1 d . . . . .
C9 C 0.892(2) 0.5773(15) 0.5457(14) 0.028(4) Uani 1 1 d . . . . .
H9 H 0.8612 0.6583 0.5327 0.033 Uiso 1 1 calc R . . . .
C10 C 1.2406(18) 0.4065(17) 0.6474(15) 0.036(4) Uani 1 1 d . . . . .
H10A H 1.2592 0.3315 0.6123 0.055 Uiso 1 1 calc GR . . . .
H10B H 1.2718 0.3981 0.7326 0.055 Uiso 1 1 calc GR . . . .
H10C H 1.2914 0.4728 0.6258 0.055 Uiso 1 1 calc GR . . . .
C11 C 1.238(2) -0.058(2) 0.0783(19) 0.055(5) Uani 1 1 d . . . . .
H11 H 1.2722 -0.0044 0.0329 0.066 Uiso 1 1 calc R . . . .
C12 C 0.990(2) 0.3429(16) 0.5788(15) 0.033(4) Uani 1 1 d . . . . .
H12 H 1.0222 0.2620 0.5902 0.040 Uiso 1 1 calc R . . . .
C13 C 0.6377(18) 0.5122(17) 0.4887(16) 0.038(4) Uani 1 1 d . . . . .
H13 H 0.6155 0.5663 0.4191 0.046 Uiso 1 1 calc R . . . .
C14 C 1.016(2) 0.0659(16) 0.0181(15) 0.041(4) Uani 1 1 d . . . . .
H14A H 1.0409 0.0881 -0.0521 0.049 Uiso 1 1 calc R . . . .
H14B H 0.9168 0.0416 -0.0074 0.049 Uiso 1 1 calc R . . . .
C18 C 0.608(2) 0.584(2) 0.588(2) 0.065(7) Uani 1 1 d . . . . .
H18A H 0.6191 0.5301 0.6549 0.098 Uiso 1 1 calc GR . . . .
H18B H 0.5129 0.6152 0.5605 0.098 Uiso 1 1 calc GR . . . .
H18C H 0.6747 0.6505 0.6119 0.098 Uiso 1 1 calc GR . . . .
C3AA C 0.812(2) 0.1295(17) 0.1314(16) 0.039(4) Uani 1 1 d . . . . .
H3AA H 0.7524 0.1480 0.0517 0.059 Uiso 1 1 calc GR . . . .
H3AB H 0.7638 0.1527 0.1867 0.059 Uiso 1 1 calc GR . . . .
H3AC H 0.8319 0.0430 0.1383 0.059 Uiso 1 1 calc GR . . . .
C3 C 1.051(2) -0.1266(16) 0.1369(15) 0.041(4) Uani 1 1 d . . . . .
H3 H 0.9582 -0.1178 0.1396 0.049 Uiso 1 1 calc R . . . .
C1AA C 1.130(2) -0.2251(16) 0.1888(18) 0.044(5) Uani 1 1 d . . . . .
H1AC H 1.0896 -0.2869 0.2220 0.053 Uiso 1 1 calc R . . . .
C2AA C 1.271(3) -0.2343(19) 0.1926(18) 0.053(6) Uani 1 1 d . . . . .
H2AA H 1.3280 -0.2987 0.2334 0.064 Uiso 1 1 calc R . . . .
C4AA C 1.326(3) -0.148(2) 0.136(2) 0.069(7) Uani 1 1 d . . . . .
H4AA H 1.4207 -0.1513 0.1378 0.082 Uiso 1 1 calc R . . . .
C5AA C 0.543(2) 0.406(2) 0.456(2) 0.060(6) Uani 1 1 d . . . . .
H5AA H 0.5826 0.3470 0.4148 0.091 Uiso 1 1 calc GR . . . .
H5AB H 0.4511 0.4317 0.4045 0.091 Uiso 1 1 calc GR . . . .
H5AC H 0.5334 0.3690 0.5264 0.091 Uiso 1 1 calc GR . . . .

loop_
_atom_site_aniso_label
_atom_site_aniso_U_11
_atom_site_aniso_U_22
_atom_site_aniso_U_33
_atom_site_aniso_U_23
_atom_site_aniso_U_13
_atom_site_aniso_U_12
Ru1 0.0272(5) 0.0176(5) 0.0215(5) 0.0003(6) 0.0034(4) -0.0005(6)
Cl2 0.032(2) 0.033(2) 0.035(2) -0.0017(17) 0.0044(16) 0.0000(17)
S3 0.036(2) 0.0182(18) 0.029(2) 0.0031(15) -0.0014(17) -0.0011(17)
S4 0.0303(19) 0.018(2) 0.041(2) -0.0038(15) 0.0104(16) -0.0058(14)
C5 0.049(10) 0.035(9) 0.036(9) -0.012(7) 0.009(7) -0.027(8)
C7 0.024(7) 0.036(12) 0.030(7) 0.008(7) 0.010(6) 0.013(7)
O11 0.032(6) 0.016(5) 0.019(5) -0.001(4) 0.005(5) -0.002(5)
N15 0.051(9) 0.027(8) 0.032(8) -0.005(6) 0.016(7) -0.002(7)
C16 0.055(12) 0.037(10) 0.036(9) 0.007(8) 0.025(9) 0.012(9)
C19 0.027(8) 0.020(7) 0.015(7) 0.001(5) 0.005(6) 0.001(6)
C22 0.042(9) 0.022(7) 0.022(7) 0.013(6) 0.008(7) 0.004(7)
C26 0.039(9) 0.025(8) 0.023(7) 0.002(6) 0.003(7) -0.001(7)
C28 0.070(14) 0.042(10) 0.032(9) -0.007(8) 0.032(10) -0.003(10)
N2 0.030(8) 0.032(7) 0.034(8) 0.001(6) -0.015(7) -0.014(6)
C4 0.049(9) 0.045(9) 0.022(6) -0.013(10) 0.013(6) -0.011(12)
C0AA 0.065(15) 0.038(10) 0.018(9) -0.004(7) 0.015(9) -0.009(10)
C6 0.030(9) 0.018(8) 0.026(8) 0.003(6) 0.012(7) 0.003(7)
N1AA 0.031(7) 0.033(8) 0.032(7) 0.007(6) -0.004(6) 0.002(6)
C8 0.029(7) 0.017(9) 0.020(7) -0.003(6) 0.000(5) -0.005(6)
C9 0.043(10) 0.016(7) 0.026(8) -0.005(6) 0.014(8) 0.004(7)
C10 0.034(9) 0.041(10) 0.031(9) -0.001(7) 0.006(7) 0.007(8)
C11 0.081(14) 0.022(10) 0.088(14) 0.011(11) 0.062(12) 0.003(11)
C12 0.061(13) 0.017(8) 0.017(8) -0.001(6) 0.006(8) 0.011(8)
C13 0.022(8) 0.047(10) 0.041(10) 0.004(8) 0.004(7) 0.009(7)
C14 0.059(12) 0.031(10) 0.028(9) -0.004(7) 0.008(8) 0.006(9)
C18 0.044(12) 0.076(17) 0.090(18) -0.010(14) 0.041(13) 0.010(12)
C3AA 0.044(11) 0.035(10) 0.033(9) -0.001(7) 0.004(8) -0.010(8)
C3 0.066(13) 0.034(10) 0.029(9) 0.006(7) 0.024(9) 0.009(9)
C1AA 0.063(14) 0.028(10) 0.043(11) -0.001(8) 0.020(10) -0.003(8)
C2AA 0.073(16) 0.044(12) 0.039(11) -0.005(8) 0.012(11) 0.022(10)
C4AA 0.085(18) 0.047(13) 0.087(18) -0.005(13) 0.045(15) 0.004(13)
C5AA 0.051(13) 0.064(15) 0.061(14) -0.018(11) 0.011(11) -0.009(11)

loop_
_atom_type_symbol
_atom_type_description
_atom_type_scat_dispersion_real
_atom_type_scat_dispersion_imag
_atom_type_scat_source
C C 0.0033 0.0016 'International Tables Vol C Tables 4.2.6.8 and 6.1.1.4'
H H 0.0000 0.0000 'International Tables Vol C Tables 4.2.6.8 and 6.1.1.4'
Cl Cl 0.1484 0.1585 'International Tables Vol C Tables 4.2.6.8 and 6.1.1.4'
N N 0.0061 0.0033 'International Tables Vol C Tables 4.2.6.8 and 6.1.1.4'
O O 0.0106 0.0060 'International Tables Vol C Tables 4.2.6.8 and 6.1.1.4'
Ru Ru -1.2594 0.8363 'International Tables Vol C Tables 4.2.6.8 and 6.1.1.4'
S S 0.1246 0.1234 'International Tables Vol C Tables 4.2.6.8 and 6.1.1.4'

loop_
_geom_angle_atom_site_label_1
_geom_angle_atom_site_label_2
_geom_angle_atom_site_label_3
_geom_angle
_geom_angle_site_symmetry_1
_geom_angle_site_symmetry_3
_geom_angle_publ_flag
S4 Ru1 S3 85.41(15) . . ?
C5 Ru1 S3 113.6(6) . . ?
C5 Ru1 S4 95.2(6) . . ?
C5 Ru1 C7 65.8(7) . . ?
C5 Ru1 C6 79.0(7) . . ?
C5 Ru1 C8 37.8(7) . . ?
C5 Ru1 C9 36.5(8) . . ?
C5 Ru1 C12 65.3(6) . . ?
C7 Ru1 S3 96.5(4) . . ?
C7 Ru1 S4 160.1(5) . . ?
C7 Ru1 C8 79.4(6) . . ?
O11 Ru1 S3 88.4(3) . . ?
O11 Ru1 S4 82.8(3) . . ?
O11 Ru1 C5 157.7(7) . . ?
O11 Ru1 C7 117.0(5) . . ?
O11 Ru1 C6 91.2(5) . . ?
O11 Ru1 C8 119.9(5) . . ?
O11 Ru1 C9 153.7(6) . . ?
O11 Ru1 C12 94.9(5) . . ?
C6 Ru1 S3 125.1(4) . . ?
C6 Ru1 S4 148.8(4) . . ?
C6 Ru1 C7 37.6(6) . . ?
C6 Ru1 C8 67.5(6) . . ?
C8 Ru1 S3 150.2(4) . . ?
C8 Ru1 S4 89.0(4) . . ?
C9 Ru1 S3 91.2(5) . . ?
C9 Ru1 S4 123.4(5) . . ?
C9 Ru1 C7 37.0(6) . . ?
C9 Ru1 C6 67.7(6) . . ?
C9 Ru1 C8 67.7(6) . . ?
C9 Ru1 C12 78.2(6) . . ?
C12 Ru1 S3 162.3(6) . . ?
C12 Ru1 S4 112.3(6) . . ?
C12 Ru1 C7 66.5(6) . . ?
C12 Ru1 C6 37.6(7) . . ?
C12 Ru1 C8 35.9(6) . . ?
C0AA S3 Ru1 110.4(7) . . ?
C26 S4 Ru1 98.8(6) . . ?
C8 C5 Ru1 74.4(10) . . ?
C9 C5 Ru1 72.2(10) . . ?
C9 C5 C8 124.2(17) . . ?
C6 C7 Ru1 69.9(9) . . ?
C6 C7 C13 121.1(15) . . ?
C9 C7 Ru1 69.7(9) . . ?
C9 C7 C6 119.2(14) . . ?
C9 C7 C13 119.6(15) . . ?
C13 C7 Ru1 131.8(11) . . ?
C19 O11 Ru1 118.2(9) . . ?
C22 N15 C14 122.0(15) . . ?
C28 N15 C22 121.1(14) . . ?
C28 N15 C14 116.8(15) . . ?
C28 C16 C26 120.3(19) . . ?
O11 C19 C22 118.3(14) . . ?
O11 C19 C26 123.0(13) . . ?
C22 C19 C26 118.7(14) . . ?
N15 C22 C19 119.4(15) . . ?
N15 C22 C3AA 119.3(15) . . ?
C19 C22 C3AA 121.3(15) . . ?
C16 C26 S4 123.1(14) . . ?
C16 C26 C19 119.7(16) . . ?
C19 C26 S4 117.2(12) . . ?
N15 C28 C16 120.7(17) . . ?
C11 C4 C14 123.6(19) . . ?
C11 C4 C3 117(2) . . ?
C3 C4 C14 119.7(16) . . ?
N2 C0AA S3 120.7(18) . . ?
N1AA C0AA S3 117.6(16) . . ?
N1AA C0AA N2 122(2) . . ?
C7 C6 Ru1 72.4(10) . . ?
C12 C6 Ru1 71.0(10) . . ?
C12 C6 C7 117.1(16) . . ?
C5 C8 Ru1 67.7(9) . . ?
C5 C8 C10 123.6(15) . . ?
C10 C8 Ru1 131.2(11) . . ?
C12 C8 Ru1 69.3(9) . . ?
C12 C8 C5 113.6(14) . . ?
C12 C8 C10 122.8(15) . . ?
C5 C9 Ru1 71.3(11) . . ?
C5 C9 C7 119.9(16) . . ?
C7 C9 Ru1 73.4(9) . . ?
C4 C11 C4AA 126(2) . . ?
C6 C12 Ru1 71.4(10) . . ?
C8 C12 Ru1 74.8(10) . . ?
C8 C12 C6 125.7(15) . . ?
C7 C13 C18 108.8(15) . . ?
C5AA C13 C7 115.1(16) . . ?
C5AA C13 C18 110.3(18) . . ?
N15 C14 C4 110.6(14) . . ?
C1AA C3 C4 120.1(19) . . ?
C3 C1AA C2AA 120.2(19) . . ?
C4AA C2AA C1AA 119(2) . . ?
C11 C4AA C2AA 117(2) . . ?

loop_
_geom_bond_atom_site_label_1
_geom_bond_atom_site_label_2
_geom_bond_distance
_geom_bond_site_symmetry_2
_geom_bond_publ_flag
Ru1 S3 2.425(4) . ?
Ru1 S4 2.367(4) . ?
Ru1 C5 2.179(19) . ?
Ru1 C7 2.237(15) . ?
Ru1 O11 2.100(10) . ?
Ru1 C6 2.204(16) . ?
Ru1 C8 2.268(14) . ?
Ru1 C9 2.190(16) . ?
Ru1 C12 2.199(17) . ?
S3 C0AA 1.73(2) . ?
S4 C26 1.746(17) . ?
C5 C8 1.44(3) . ?
C5 C9 1.37(3) . ?
C7 C6 1.43(2) . ?
C7 C9 1.40(2) . ?
C7 C13 1.54(2) . ?
O11 C19 1.317(18) . ?
N15 C22 1.38(2) . ?
N15 C28 1.36(2) . ?
N15 C14 1.49(2) . ?
C16 C26 1.39(2) . ?
C16 C28 1.37(3) . ?
C19 C22 1.41(2) . ?
C19 C26 1.41(2) . ?
C22 C3AA 1.50(2) . ?
N2 C0AA 1.33(2) . ?
C4 C11 1.35(3) . ?
C4 C14 1.52(3) . ?
C4 C3 1.41(3) . ?
C0AA N1AA 1.31(3) . ?
C6 C12 1.42(3) . ?
C8 C10 1.47(2) . ?
C8 C12 1.38(3) . ?
C11 C4AA 1.37(3) . ?
C13 C18 1.55(3) . ?
C13 C5AA 1.49(3) . ?
C3 C1AA 1.38(3) . ?
C1AA C2AA 1.42(3) . ?
C2AA C4AA 1.39(3) . ?

loop_
_geom_torsion_atom_site_label_1
_geom_torsion_atom_site_label_2
_geom_torsion_atom_site_label_3
_geom_torsion_atom_site_label_4
_geom_torsion
_geom_torsion_site_symmetry_1
_geom_torsion_site_symmetry_2
_geom_torsion_site_symmetry_3
_geom_torsion_site_symmetry_4
_geom_torsion_publ_flag
Ru1 S3 C0AA N2 -13(2) . . . . ?
Ru1 S3 C0AA N1AA 167.6(14) . . . . ?
Ru1 S4 C26 C16 -178.6(14) . . . . ?
Ru1 S4 C26 C19 -0.9(13) . . . . ?
Ru1 C5 C8 C10 125.6(15) . . . . ?
Ru1 C5 C8 C12 -53.4(12) . . . . ?
Ru1 C5 C9 C7 57.1(15) . . . . ?
Ru1 C7 C6 C12 56.9(13) . . . . ?
Ru1 C7 C9 C5 -56.1(16) . . . . ?
Ru1 C7 C13 C18 -151.1(16) . . . . ?
Ru1 C7 C13 C5AA 85(2) . . . . ?
Ru1 O11 C19 C22 -176.8(10) . . . . ?
Ru1 O11 C19 C26 3.4(19) . . . . ?
Ru1 C6 C12 C8 54.4(17) . . . . ?
Ru1 C8 C12 C6 -53.0(16) . . . . ?
C5 C8 C12 Ru1 52.6(12) . . . . ?
C5 C8 C12 C6 0(2) . . . . ?
C7 C6 C12 Ru1 -57.7(13) . . . . ?
C7 C6 C12 C8 -3(3) . . . . ?
O11 C19 C22 N15 -174.6(13) . . . . ?
O11 C19 C22 C3AA 8(2) . . . . ?
O11 C19 C26 S4 -1(2) . . . . ?
O11 C19 C26 C16 176.3(15) . . . . ?
C22 N15 C28 C16 0(3) . . . . ?
C22 N15 C14 C4 -98(2) . . . . ?
C22 C19 C26 S4 178.8(11) . . . . ?
C22 C19 C26 C16 -3(2) . . . . ?
C26 C16 C28 N15 2(3) . . . . ?
C26 C19 C22 N15 5(2) . . . . ?
C26 C19 C22 C3AA -172.3(15) . . . . ?
C28 N15 C22 C19 -3(2) . . . . ?
C28 N15 C22 C3AA 174.2(16) . . . . ?
C28 N15 C14 C4 79(2) . . . . ?
C28 C16 C26 S4 177.5(15) . . . . ?
C28 C16 C26 C19 0(3) . . . . ?
C4 C11 C4AA C2AA 7(4) . . . . ?
C4 C3 C1AA C2AA 5(3) . . . . ?
C6 C7 C9 Ru1 51.2(13) . . . . ?
C6 C7 C9 C5 -5(2) . . . . ?
C6 C7 C13 C18 118.8(19) . . . . ?
C6 C7 C13 C5AA -5(2) . . . . ?
C8 C5 C9 Ru1 -56.0(17) . . . . ?
C8 C5 C9 C7 1(3) . . . . ?
C9 C5 C8 Ru1 55.0(17) . . . . ?
C9 C5 C8 C10 -179.3(17) . . . . ?
C9 C5 C8 C12 2(2) . . . . ?
C9 C7 C6 Ru1 -51.1(13) . . . . ?
C9 C7 C6 C12 6(2) . . . . ?
C9 C7 C13 C18 -63(2) . . . . ?
C9 C7 C13 C5AA 173.0(17) . . . . ?
C10 C8 C12 Ru1 -126.5(15) . . . . ?
C10 C8 C12 C6 -179.5(16) . . . . ?
C11 C4 C14 N15 -90(2) . . . . ?
C11 C4 C3 C1AA 1(3) . . . . ?
C13 C7 C6 Ru1 127.4(15) . . . . ?
C13 C7 C6 C12 -175.6(15) . . . . ?
C13 C7 C9 Ru1 -127.3(14) . . . . ?
C13 C7 C9 C5 176.5(16) . . . . ?
C14 N15 C22 C19 173.6(14) . . . . ?
C14 N15 C22 C3AA -9(2) . . . . ?
C14 N15 C28 C16 -177.5(17) . . . . ?
C14 C4 C11 C4AA 177(2) . . . . ?
C14 C4 C3 C1AA 177.1(16) . . . . ?
C3 C4 C11 C4AA -7(3) . . . . ?
C3 C4 C14 N15 94(2) . . . . ?
C3 C1AA C2AA C4AA -5(3) . . . . ?
C1AA C2AA C4AA C11 -1(3) . . . . ?
